data_2233253
loop_
_publ_author_name
'Kant, Rajni'
'Gupta, Vivek K.'
'Kapoor, Kamini'
'Valarmathi, P.'
'Thirumaran, S.'

_publ_section_title
;
 Bis(\m-<i>N</i>-benzyl-<i>N</i>-furfuryldithiocarbamato)-1:2\k^3^<i>S</i>,<i>S</i>':<i>S</i>';2:1\k^3^<i>S</i>,<i>S</i>':<i>S</i>'-bis[(<i>N</i>-benzyl-<i>N</i>-furfuryldithiocarbamato-\k^2^<i>S</i>,<i>S</i>')cadmium]
;
_journal_coeditor_code NC2254
_journal_issue 1
_journal_name_full 'Acta Crystallographica Section E'
_journal_page_first m12
_journal_page_last m13
_journal_paper_doi 10.1107/S1600536811051348
_journal_volume 68
_journal_year 2012
_chemical_formula_iupac '[Cd2 (C13 H12 N O S2)4]'
_chemical_formula_moiety 'C52 H48 Cd2 N4 O4 S8'
_chemical_formula_sum 'C52 H48 Cd2 N4 O4 S8'
_chemical_formula_weight 1274.22
_chemical_melting_point 419
_chemical_name_systematic
;
Bis(\m-<i>N</i>-benzyl-<i>N</i>-furfuryldithiocarbamato)-
1:2\k^3^<i>S</i>,<i>S</i>':<i>S</i>';2:1\k^3^<i>S</i>,<i>S</i>':<i>S</i>'-
bis[(<i>N</i>-benzyl-<i>N</i>-furfuryldithiocarbamato-
\k^2^<i>S</i>,<i>S</i>')cadmium]
;
_space_group_IT_number 14
_symmetry_cell_setting monoclinic
_symmetry_space_group_name_Hall '-P 2yn'
_symmetry_space_group_name_H-M 'P 1 21/n 1'
_atom_sites_solution_hydrogens geom
_atom_sites_solution_primary direct
_atom_sites_solution_secondary difmap
_audit_creation_method SHELXL-97
_cell_angle_alpha 90.00
_cell_angle_beta 97.383(3)
_cell_angle_gamma 90.00
_cell_formula_units_Z 2
_cell_length_a 10.7922(3)
_cell_length_b 14.7253(6)
_cell_length_c 16.9352(6)
_cell_measurement_reflns_used 12062
_cell_measurement_temperature 298(2)
_cell_measurement_theta_max 26.3358
_cell_measurement_theta_min 3.1928
_cell_volume 2669.00(16)
_computing_cell_refinement 'CrysAlis PRO (Oxford Diffraction, 2007)'
_computing_data_collection 'CrysAlis PRO (Oxford Diffraction, 2007)'
_computing_data_reduction 'CrysAlis PRO (Oxford Diffraction, 2007)'
_computing_molecular_graphics 'ORTEP-3 (Farrugia, 1997)'
_computing_publication_material 'PLATON (Spek, 2009) and PARST (Nardelli, 1995)'
_computing_structure_refinement 'SHELXL97 (Sheldrick, 2008)'
_computing_structure_solution 'SHELXS97 (Sheldrick, 2008)'
_diffrn_ambient_temperature 298(2)
_diffrn_detector_area_resol_mean 16.1049
_diffrn_measured_fraction_theta_full 0.986
_diffrn_measured_fraction_theta_max 0.986
_diffrn_measurement_device_type 'Oxford Diffraction Xcalibur Sapphire3'
_diffrn_measurement_method \w
_diffrn_radiation_monochromator graphite
_diffrn_radiation_source 'fine-focus sealed tube'
_diffrn_radiation_type MoK\a
_diffrn_radiation_wavelength 0.71073
_diffrn_reflns_av_R_equivalents 0.0216
_diffrn_reflns_av_sigmaI/netI 0.0167
_diffrn_reflns_limit_h_max 13
_diffrn_reflns_limit_h_min -13
_diffrn_reflns_limit_k_max 17
_diffrn_reflns_limit_k_min -18
_diffrn_reflns_limit_l_max 20
_diffrn_reflns_limit_l_min -21
_diffrn_reflns_number 25547
_diffrn_reflns_theta_full 26.39
_diffrn_reflns_theta_max 26.39
_diffrn_reflns_theta_min 3.20
_diffrn_standards_decay_% 0
_diffrn_standards_interval_count 0
_diffrn_standards_interval_time 0
_diffrn_standards_number 0
_exptl_absorpt_coefficient_mu 1.158
_exptl_absorpt_correction_T_max 1.00000
_exptl_absorpt_correction_T_min 0.97602
_exptl_absorpt_correction_type multi-scan
_exptl_absorpt_process_details '(CrysAlis RED; Oxford Diffraction, 2007)'
_exptl_crystal_colour 'light brown'
_exptl_crystal_density_diffrn 1.586
_exptl_crystal_density_method 'not measured'
_exptl_crystal_description block
_exptl_crystal_F_000 1288
_exptl_crystal_size_max 0.3
_exptl_crystal_size_mid 0.2
_exptl_crystal_size_min 0.2
_refine_diff_density_max 0.462
_refine_diff_density_min -0.276
_refine_ls_extinction_method none
_refine_ls_goodness_of_fit_ref 1.037
_refine_ls_hydrogen_treatment constr
_refine_ls_matrix_type full
_refine_ls_number_parameters 337
_refine_ls_number_reflns 5392
_refine_ls_number_restraints 50
_refine_ls_restrained_S_all 1.056
_refine_ls_R_factor_all 0.0375
_refine_ls_R_factor_gt 0.0289
_refine_ls_shift/su_max 0.001
_refine_ls_shift/su_mean 0.000
_refine_ls_structure_factor_coef Fsqd
_refine_ls_weighting_details 'calc w=1/[\s^2^(Fo^2^)+(0.0273P)^2^+1.0970P] where P=(Fo^2^+2Fc^2^)/3'
_refine_ls_weighting_scheme calc
_refine_ls_wR_factor_gt 0.0633
_refine_ls_wR_factor_ref 0.0673
_reflns_number_gt 4546
_reflns_number_total 5392
_reflns_threshold_expression I>2sigma(I)
_cod_data_source_file nc2254.cif
_cod_data_source_block I
_cod_original_sg_symbol_H-M 'P 21/n'
_cod_database_code 2233253
_cod_database_fobs_code 2233253

loop_
_symmetry_equiv_pos_as_xyz
'x, y, z'
'-x+1/2, y+1/2, -z+1/2'
'-x, -y, -z'
'x-1/2, -y-1/2, z-1/2'

loop_
_atom_site_type_symbol
_atom_site_label
_atom_site_fract_x
_atom_site_fract_y
_atom_site_fract_z
_atom_site_U_iso_or_equiv
_atom_site_adp_type
_atom_site_calc_flag
_atom_site_refinement_flags
_atom_site_occupancy
_atom_site_symmetry_multiplicity
_atom_site_disorder_assembly
_atom_site_disorder_group
Cd Cd1 0.670295(16) 0.028510(14) 0.522299(11) 0.06295(8) Uani d . 1 1 . .
S S1 0.88674(6) 0.07350(5) 0.59816(4) 0.06729(18) Uani d . 1 1 . .
S S2 0.81187(6) -0.11058(5) 0.53613(4) 0.06472(17) Uani d . 1 1 . .
S S3 0.59547(7) 0.17993(5) 0.45861(4) 0.0771(2) Uani d . 1 1 . .
S S4 0.50106(6) 0.00655(4) 0.38421(4) 0.05548(15) Uani d . 1 1 . .
C C1 0.9192(2) -0.03999(17) 0.59042(13) 0.0524(5) Uani d . 1 1 . .
N N2 1.02666(17) -0.07420(14) 0.62640(11) 0.0550(5) Uani d . 1 1 . .
C C3 1.0579(3) -0.17180(19) 0.62477(17) 0.0728(7) Uani d . 1 1 . .
H H31 0.9843 -0.2053 0.6024 0.087 Uiso calc R 1 1 . .
H H32 1.1218 -0.1807 0.5901 0.087 Uiso calc R 1 1 . .
C C4 1.1031(3) -0.20907(18) 0.70417(17) 0.0672(7) Uani d D 1 1 . .
O O5 1.0175(2) -0.21963(15) 0.75623(14) 0.0909(6) Uani d D 1 1 . .
C C6 1.0816(5) -0.2554(2) 0.8242(2) 0.1140(13) Uani d D 1 1 . .
H H6 1.0457 -0.2696 0.8697 0.137 Uiso calc R 1 1 . .
C C7 1.1996(5) -0.2669(3) 0.8169(3) 0.1199(14) Uani d D 1 1 . .
H H7 1.2611 -0.2902 0.8550 0.144 Uiso calc R 1 1 . .
C C8 1.2153(3) -0.2363(2) 0.7378(2) 0.0991(11) Uani d D 1 1 . .
H H8 1.2892 -0.2356 0.7149 0.119 Uiso calc R 1 1 . .
C C9 1.1264(2) -0.01506(18) 0.66416(15) 0.0599(6) Uani d . 1 1 . .
H H91 1.1190 0.0436 0.6380 0.072 Uiso calc R 1 1 . .
H H92 1.2062 -0.0408 0.6553 0.072 Uiso calc R 1 1 . .
C C10 1.1270(2) -0.00068(16) 0.75214(14) 0.0532(5) Uani d D 1 1 . .
C C11 1.0226(3) -0.01013(18) 0.79009(16) 0.0637(6) Uani d D 1 1 . .
H H11 0.9473 -0.0273 0.7610 0.076 Uiso calc R 1 1 . .
C C12 1.0282(3) 0.0055(2) 0.87086(19) 0.0818(9) Uani d D 1 1 . .
H H12 0.9576 -0.0032 0.8962 0.098 Uiso calc R 1 1 . .
C C13 1.1369(4) 0.0336(3) 0.9134(2) 0.0993(11) Uani d D 1 1 . .
H H13 1.1405 0.0451 0.9677 0.119 Uiso calc R 1 1 . .
C C14 1.2398(4) 0.0447(3) 0.8763(2) 0.1085(12) Uani d D 1 1 . .
H H14 1.3138 0.0649 0.9052 0.130 Uiso calc R 1 1 . .
C C15 1.2363(3) 0.0266(2) 0.79688(19) 0.0826(9) Uani d D 1 1 . .
H H15 1.3086 0.0328 0.7728 0.099 Uiso calc R 1 1 . .
C C16 0.4963(2) 0.12557(17) 0.38686(13) 0.0542(6) Uani d . 1 1 . .
N N17 0.42190(17) 0.17205(13) 0.33298(11) 0.0534(5) Uani d . 1 1 . .
C C18 0.3283(2) 0.12900(18) 0.27374(13) 0.0570(6) Uani d . 1 1 A .
H H18A 0.2465 0.1543 0.2783 0.068 Uiso calc R 1 1 . .
H H18B 0.3253 0.0644 0.2843 0.068 Uiso calc R 1 1 . .
C C19 0.3587(2) 0.14361(17) 0.19195(14) 0.0577(6) Uani d D 1 1 . .
O O20 0.4689(6) 0.1278(6) 0.1716(3) 0.098(2) Uani d PD 0.62 1 A 1
C C21 0.4628(9) 0.1535(6) 0.0916(4) 0.127(3) Uani d PD 0.62 1 A 1
H H21 0.5309 0.1576 0.0634 0.152 Uiso calc PR 0.62 1 A 1
C C22 0.3435(12) 0.1714(7) 0.0617(5) 0.146(6) Uani d PD 0.62 1 A 1
H H22 0.3134 0.1856 0.0092 0.175 Uiso calc PR 0.62 1 A 1
C C23 0.2689(5) 0.1636(4) 0.1307(3) 0.0649(16) Uiso d PD 0.62 1 A 1
H H23 0.1833 0.1706 0.1313 0.078 Uiso calc PR 0.62 1 A 1
C C26' 0.4898(17) 0.1293(13) 0.1865(9) 0.078(5) Uiso d PD 0.38 1 A 2
H H26' 0.5460 0.1139 0.2308 0.094 Uiso calc PR 0.38 1 A 2
C C27' 0.5280(10) 0.1396(9) 0.1110(7) 0.089(4) Uiso d PD 0.38 1 A 2
H H27' 0.6104 0.1285 0.1034 0.107 Uiso calc PR 0.38 1 A 2
C C28' 0.4457(9) 0.1654(8) 0.0511(7) 0.092(4) Uiso d PD 0.38 1 A 2
H H28' 0.4719 0.1681 0.0010 0.110 Uiso calc PR 0.38 1 A 2
C C29' 0.3347(10) 0.1865(11) 0.0564(8) 0.074(4) Uiso d PD 0.38 1 A 2
H H29' 0.2810 0.2061 0.0123 0.089 Uiso calc PR 0.38 1 A 2
C C30' 0.2989(8) 0.1800(6) 0.1242(5) 0.056(2) Uiso d PD 0.38 1 A 2
H H30' 0.2201 0.2037 0.1282 0.067 Uiso calc PR 0.38 1 A 2
C C24 0.4277(2) 0.27224(17) 0.32614(15) 0.0608(6) Uiso d . 1 1 B .
H H24A 0.4322 0.2881 0.2710 0.073 Uiso calc R 1 1 . .
H H24B 0.5036 0.2938 0.3575 0.073 Uiso calc R 1 1 . .
C C25 0.3191(2) 0.31939(17) 0.35312(15) 0.0596(6) Uani d D 1 1 . .
C C26 0.3238(6) 0.3228(5) 0.4336(4) 0.0671(15) Uani d PD 0.62 1 B 1
H H26 0.3874 0.2960 0.4681 0.081 Uiso calc PR 0.62 1 B 1
C C27 0.2212(6) 0.3718(4) 0.4610(3) 0.0777(14) Uani d PD 0.62 1 B 1
H H27 0.2166 0.3785 0.5151 0.093 Uiso calc PR 0.62 1 B 1
C C28 0.1301(7) 0.4085(5) 0.4051(4) 0.0790(17) Uani d PD 0.62 1 B 1
H H28 0.0653 0.4403 0.4236 0.095 Uiso calc PR 0.62 1 B 1
C C29 0.1289(7) 0.4014(5) 0.3283(5) 0.076(2) Uani d PD 0.62 1 B 1
H H29 0.0668 0.4288 0.2931 0.091 Uiso calc PR 0.62 1 B 1
C C30 0.2188(8) 0.3541(6) 0.3026(5) 0.070(3) Uiso d PD 0.62 1 B 1
H H30 0.2151 0.3433 0.2482 0.084 Uiso calc PR 0.62 1 B 1
O O20' 0.2870(11) 0.3447(8) 0.4318(7) 0.116(4) Uiso d PD 0.38 1 B 2
C C21' 0.1741(16) 0.3940(15) 0.4210(11) 0.118(8) Uiso d PD 0.38 1 B 2
H H21' 0.1307 0.4173 0.4605 0.141 Uiso calc PR 0.38 1 B 2
C C22' 0.143(2) 0.400(2) 0.3427(12) 0.168(12) Uiso d PD 0.38 1 B 2
H H22' 0.0695 0.4277 0.3192 0.202 Uiso calc PR 0.38 1 B 2
C C23' 0.2357(12) 0.3591(9) 0.2969(7) 0.061(4) Uiso d PD 0.38 1 B 2
H H23' 0.2369 0.3602 0.2421 0.073 Uiso calc PR 0.38 1 B 2

loop_
_atom_site_aniso_label
_atom_site_aniso_U_11
_atom_site_aniso_U_22
_atom_site_aniso_U_33
_atom_site_aniso_U_12
_atom_site_aniso_U_13
_atom_site_aniso_U_23
Cd1 0.04729(11) 0.07969(15) 0.06005(12) -0.00253(9) -0.00010(8) 0.01815(9)
S1 0.0565(4) 0.0598(4) 0.0811(5) -0.0032(3) -0.0080(3) 0.0110(3)
S2 0.0555(3) 0.0749(4) 0.0621(4) -0.0052(3) 0.0016(3) -0.0080(3)
S3 0.0778(5) 0.0687(4) 0.0755(5) -0.0147(4) -0.0255(4) 0.0130(3)
S4 0.0529(3) 0.0606(4) 0.0525(3) 0.0008(3) 0.0049(3) 0.0080(3)
C1 0.0465(12) 0.0664(15) 0.0452(12) -0.0041(11) 0.0098(9) 0.0064(10)
N2 0.0491(10) 0.0646(13) 0.0506(11) 0.0028(9) 0.0035(8) -0.0021(9)
C3 0.0701(17) 0.0738(18) 0.0729(18) 0.0165(14) 0.0038(13) -0.0170(14)
C4 0.0653(16) 0.0570(15) 0.0790(18) 0.0081(13) 0.0074(14) -0.0039(13)
O5 0.0887(14) 0.0842(14) 0.1023(17) -0.0057(12) 0.0218(13) 0.0044(13)
C6 0.169(4) 0.074(2) 0.100(3) 0.003(3) 0.020(3) 0.025(2)
C7 0.144(4) 0.086(3) 0.119(3) 0.031(3) -0.024(3) 0.020(2)
C8 0.078(2) 0.097(2) 0.119(3) 0.0280(19) -0.0005(19) 0.014(2)
C9 0.0426(12) 0.0744(17) 0.0618(15) -0.0023(11) 0.0036(10) 0.0039(12)
C10 0.0508(13) 0.0499(13) 0.0572(14) 0.0050(10) 0.0001(11) 0.0042(10)
C11 0.0641(16) 0.0651(16) 0.0622(16) 0.0047(13) 0.0093(12) -0.0003(12)
C12 0.104(2) 0.0724(19) 0.0727(19) 0.0168(17) 0.0251(18) 0.0034(15)
C13 0.131(3) 0.103(3) 0.0619(19) 0.016(2) 0.003(2) -0.0065(17)
C14 0.102(3) 0.139(3) 0.077(2) -0.011(2) -0.017(2) -0.017(2)
C15 0.0620(17) 0.108(2) 0.075(2) -0.0077(16) -0.0048(14) -0.0061(17)
C16 0.0465(12) 0.0640(15) 0.0519(13) -0.0065(11) 0.0055(10) 0.0094(11)
N17 0.0505(10) 0.0560(11) 0.0518(11) -0.0042(9) -0.0014(8) 0.0112(9)
C18 0.0475(12) 0.0655(15) 0.0556(14) -0.0041(11) -0.0032(10) 0.0065(11)
C19 0.0644(15) 0.0539(14) 0.0535(13) 0.0033(12) 0.0022(11) 0.0052(11)
O20 0.075(3) 0.159(5) 0.062(3) 0.004(3) 0.018(3) -0.005(3)
C21 0.169(10) 0.149(8) 0.077(5) -0.033(8) 0.070(6) -0.020(5)
C22 0.307(17) 0.075(5) 0.045(3) 0.031(6) -0.025(5) 0.016(3)
C25 0.0688(15) 0.0532(14) 0.0565(15) -0.0112(12) 0.0068(12) 0.0050(11)
C26 0.069(3) 0.068(3) 0.070(3) 0.003(3) 0.026(3) 0.000(2)
C27 0.078(3) 0.078(3) 0.083(4) 0.003(3) 0.035(3) -0.012(3)
C28 0.082(4) 0.062(3) 0.096(5) 0.009(3) 0.020(4) -0.002(3)
C29 0.059(3) 0.053(3) 0.114(5) 0.016(2) 0.002(3) 0.006(3)

loop_
_atom_type_symbol
_atom_type_description
_atom_type_scat_dispersion_real
_atom_type_scat_dispersion_imag
_atom_type_scat_source
C C 0.0033 0.0016 'International Tables Vol C Tables 4.2.6.8 and 6.1.1.4'
H H 0.0000 0.0000 'International Tables Vol C Tables 4.2.6.8 and 6.1.1.4'
Cd Cd -0.8075 1.2024 'International Tables Vol C Tables 4.2.6.8 and 6.1.1.4'
N N 0.0061 0.0033 'International Tables Vol C Tables 4.2.6.8 and 6.1.1.4'
O O 0.0106 0.0060 'International Tables Vol C Tables 4.2.6.8 and 6.1.1.4'
S S 0.1246 0.1234 'International Tables Vol C Tables 4.2.6.8 and 6.1.1.4'

loop_
_geom_angle_atom_site_label_1
_geom_angle_atom_site_label_2
_geom_angle_atom_site_label_3
_geom_angle_site_symmetry_1
_geom_angle_site_symmetry_3
_geom_angle
S2 Cd1 S3 . . 153.02(3)
S2 Cd1 S1 . . 70.71(2)
S3 Cd1 S1 . . 101.57(2)
S2 Cd1 S4 . 3_656 104.24(2)
S3 Cd1 S4 . 3_656 102.47(2)
S1 Cd1 S4 . 3_656 114.07(2)
S2 Cd1 S4 . . 107.67(2)
S3 Cd1 S4 . . 67.15(2)
S1 Cd1 S4 . . 153.00(2)
S4 Cd1 S4 3_656 . 92.662(19)
C1 S1 Cd1 . . 83.88(8)
C1 S2 Cd1 . . 85.33(8)
C16 S3 Cd1 . . 91.52(9)
C16 S4 Cd1 . 3_656 98.92(8)
C16 S4 Cd1 . . 83.18(8)
Cd1 S4 Cd1 3_656 . 87.338(19)
N2 C1 S1 . . 120.37(18)
N2 C1 S2 . . 119.87(19)
S1 C1 S2 . . 119.76(13)
C1 N2 C9 . . 121.3(2)
C1 N2 C3 . . 123.0(2)
C9 N2 C3 . . 115.4(2)
C4 C3 N2 . . 113.2(2)
C4 C3 H31 . . 108.9
N2 C3 H31 . . 108.9
C4 C3 H32 . . 108.9
N2 C3 H32 . . 108.9
H31 C3 H32 . . 107.7
C8 C4 O5 . . 110.0(3)
C8 C4 C3 . . 132.6(3)
O5 C4 C3 . . 117.4(2)
C4 O5 C6 . . 106.0(3)
C7 C6 O5 . . 111.4(4)
C7 C6 H6 . . 124.3
O5 C6 H6 . . 124.3
C6 C7 C8 . . 106.2(3)
C6 C7 H7 . . 126.9
C8 C7 H7 . . 126.9
C4 C8 C7 . . 106.4(3)
C4 C8 H8 . . 126.8
C7 C8 H8 . . 126.8
N2 C9 C10 . . 115.2(2)
N2 C9 H91 . . 108.5
C10 C9 H91 . . 108.5
N2 C9 H92 . . 108.5
C10 C9 H92 . . 108.5
H91 C9 H92 . . 107.5
C11 C10 C15 . . 117.9(3)
C11 C10 C9 . . 123.4(2)
C15 C10 C9 . . 118.7(2)
C10 C11 C12 . . 120.8(3)
C10 C11 H11 . . 119.6
C12 C11 H11 . . 119.6
C13 C12 C11 . . 120.1(3)
C13 C12 H12 . . 120.0
C11 C12 H12 . . 120.0
C14 C13 C12 . . 119.5(3)
C14 C13 H13 . . 120.2
C12 C13 H13 . . 120.2
C13 C14 C15 . . 120.9(3)
C13 C14 H14 . . 119.6
C15 C14 H14 . . 119.6
C14 C15 C10 . . 120.8(3)
C14 C15 H15 . . 119.6
C10 C15 H15 . . 119.6
N17 C16 S3 . . 121.03(19)
N17 C16 S4 . . 121.03(18)
S3 C16 S4 . . 117.88(13)
C16 N17 C18 . . 123.3(2)
C16 N17 C24 . . 122.7(2)
C18 N17 C24 . . 114.03(18)
N17 C18 C19 . . 111.06(19)
N17 C18 H18A . . 109.4
C19 C18 H18A . . 109.4
N17 C18 H18B . . 109.4
C19 C18 H18B . . 109.4
H18A C18 H18B . . 108.0
O20 C19 C30' . . 101.5(5)
O20 C19 C23 . . 115.1(4)
C30' C19 C23 . . 18.3(4)
O20 C19 C26' . . 11.8(8)
C30' C19 C26' . . 111.6(7)
C23 C19 C26' . . 126.3(7)
O20 C19 C18 . . 122.8(3)
C30' C19 C18 . . 135.4(4)
C23 C19 C18 . . 121.6(3)
C26' C19 C18 . . 112.1(6)
C19 O20 C21 . . 106.1(6)
C22 C21 O20 . . 109.9(7)
C22 C21 H21 . . 125.0
O20 C21 H21 . . 125.0
C21 C22 C23 . . 105.8(6)
C21 C22 H22 . . 127.1
C23 C22 H22 . . 127.1
C19 C23 C22 . . 102.0(5)
C19 C23 H23 . . 129.0
C22 C23 H23 . . 129.0
C27' C26' C19 . . 116.6(12)
C27' C26' H26' . . 121.7
C19 C26' H26' . . 121.7
C28' C27' C26' . . 119.1(12)
C28' C27' H27' . . 120.4
C26' C27' H27' . . 120.4
C29' C28' C27' . . 125.0(11)
C29' C28' H28' . . 117.5
C27' C28' H28' . . 117.5
C28' C29' C30' . . 117.0(12)
C28' C29' H29' . . 121.5
C30' C29' H29' . . 121.5
C29' C30' C19 . . 129.3(9)
C29' C30' H30' . . 115.3
C19 C30' H30' . . 115.3
N17 C24 C25 . . 113.5(2)
N17 C24 H24A . . 108.9
C25 C24 H24A . . 108.9
N17 C24 H24B . . 108.9
C25 C24 H24B . . 108.9
H24A C24 H24B . . 107.7
C23' C25 C26 . . 128.6(6)
C23' C25 C30 . . 9.5(8)
C26 C25 C30 . . 122.0(5)
C23' C25 O20' . . 108.3(7)
C26 C25 O20' . . 20.3(5)
C30 C25 O20' . . 102.1(6)
C23' C25 C24 . . 117.7(6)
C26 C25 C24 . . 113.4(4)
C30 C25 C24 . . 124.5(4)
O20' C25 C24 . . 133.4(5)
C25 C26 C27 . . 114.1(6)
C25 C26 H26 . . 122.9
C27 C26 H26 . . 122.9
C28 C27 C26 . . 118.8(5)
C28 C27 H27 . . 120.6
C26 C27 H27 . . 120.6
C29 C28 C27 . . 124.5(6)
C29 C28 H28 . . 117.7
C27 C28 H28 . . 117.7
C28 C29 C30 . . 117.4(7)
C28 C29 H29 . . 121.3
C30 C29 H29 . . 121.3
C29 C30 C25 . . 122.8(7)
C29 C30 H30 . . 118.6
C25 C30 H30 . . 118.6
C21' O20' C25 . . 108.3(10)
C22' C21' O20' . . 105.7(15)
C22' C21' H21' . . 127.2
O20' C21' H21' . . 127.2
C21' C22' C23' . . 113.1(15)
C21' C22' H22' . . 123.5
C23' C22' H22' . . 123.5
C25 C23' C22' . . 104.1(11)
C25 C23' H23' . . 127.9
C22' C23' H23' . . 127.9

loop_
_geom_bond_atom_site_label_1
_geom_bond_atom_site_label_2
_geom_bond_site_symmetry_2
_geom_bond_distance
Cd1 S2 . 2.5479(7)
Cd1 S3 . 2.5618(8)
Cd1 S1 . 2.6028(7)
Cd1 S4 3_656 2.6355(6)
Cd1 S4 . 2.7949(6)
S1 C1 . 1.716(3)
S2 C1 . 1.730(2)
S3 C16 . 1.711(2)
S4 C16 . 1.754(3)
S4 Cd1 3_656 2.6355(6)
C1 N2 . 1.337(3)
N2 C9 . 1.466(3)
N2 C3 . 1.477(3)
C3 C4 . 1.476(4)
C3 H31 . 0.9700
C3 H32 . 0.9700
C4 C8 . 1.333(4)
C4 O5 . 1.365(3)
O5 C6 . 1.369(4)
C6 C7 . 1.306(6)
C6 H6 . 0.9300
C7 C8 . 1.443(5)
C7 H7 . 0.9300
C8 H8 . 0.9300
C9 C10 . 1.504(3)
C9 H91 . 0.9700
C9 H92 . 0.9700
C10 C11 . 1.374(4)
C10 C15 . 1.378(4)
C11 C12 . 1.381(4)
C11 H11 . 0.9300
C12 C13 . 1.359(5)
C12 H12 . 0.9300
C13 C14 . 1.355(5)
C13 H13 . 0.9300
C14 C15 . 1.366(5)
C14 H14 . 0.9300
C15 H15 . 0.9300
C16 N17 . 1.325(3)
N17 C18 . 1.473(3)
N17 C24 . 1.482(3)
C18 C19 . 1.480(3)
C18 H18A . 0.9700
C18 H18B . 0.9700
C19 O20 . 1.300(7)
C19 C30' . 1.353(8)
C19 C23 . 1.358(6)
C19 C26' . 1.445(19)
O20 C21 . 1.400(9)
C21 C22 . 1.347(12)
C21 H21 . 0.9300
C22 C23 . 1.507(11)
C22 H22 . 0.9300
C23 H23 . 0.9300
C26' C27' . 1.400(15)
C26' H26' . 0.9300
C27' C28' . 1.316(13)
C27' H27' . 0.9300
C28' C29' . 1.252(13)
C28' H28' . 0.9300
C29' C30' . 1.260(12)
C29' H29' . 0.9300
C30' H30' . 0.9300
C24 C25 . 1.483(4)
C24 H24A . 0.9700
C24 H24B . 0.9700
C25 C23' . 1.356(13)
C25 C26 . 1.359(6)
C25 C30 . 1.388(8)
C25 O20' . 1.468(14)
C26 C27 . 1.446(9)
C26 H26 . 0.9300
C27 C28 . 1.384(11)
C27 H27 . 0.9300
C28 C29 . 1.303(9)
C28 H28 . 0.9300
C29 C30 . 1.314(9)
C29 H29 . 0.9300
C30 H30 . 0.9300
O20' C21' . 1.410(14)
C21' C22' . 1.330(16)
C21' H21' . 0.9300
C22' C23' . 1.475(17)
C22' H22' . 0.9300
C23' H23' . 0.9300
